data_7222331
loop_
_publ_author_name
'Dai, Ming'
'Gu, Tian-Yi'
'Zhao, Xin'
'Li, Hong-Xi'
'Lang, Jian-Ping'

_publ_section_title
;
 Formation of Zn(ii) and Pb(ii) coordination polymers of
 tetrakis(4-pyridyl)cyclobutane controlled by benzene and toluene
;
_journal_issue 43
_journal_name_full CrystEngComm
_journal_page_first 8345
_journal_paper_doi 10.1039/C5CE01473E
_journal_volume 17
_journal_year 2015
_chemical_formula_moiety 'C24 H22 N6 O7 Pb'
_chemical_formula_sum 'C24 H22 N6 O7 Pb'
_chemical_formula_weight 713.68
_chemical_name_systematic
; 
 ? 
;
_space_group_IT_number 14
_symmetry_cell_setting monoclinic
_symmetry_space_group_name_Hall '-P 2yn'
_symmetry_space_group_name_H-M 'P 1 21/n 1'
_atom_sites_solution_hydrogens geom
_atom_sites_solution_primary direct
_atom_sites_solution_secondary difmap
_audit_creation_method SHELXL-97
_audit_update_record
;
2015-07-20 deposited with the CCDC.
2015-09-27 downloaded from the CCDC.
;
_cell_angle_alpha 90.00
_cell_angle_beta 110.818(4)
_cell_angle_gamma 90.00
_cell_formula_units_Z 4
_cell_length_a 12.0677(4)
_cell_length_b 18.1490(4)
_cell_length_c 12.1215(4)
_cell_measurement_reflns_used 7127
_cell_measurement_temperature 223(2)
_cell_measurement_theta_max 30.0060
_cell_measurement_theta_min 3.1580
_cell_volume 2481.49(14)
_computing_cell_refinement 'CrysAlisPro, Agilent Technologies, Version 1.171.36.28 '
_computing_data_collection 'CrysAlisPro, Agilent Technologies, Version 1.171.36.28 '
_computing_data_reduction 'CrysAlisPro, Agilent Technologies, Version 1.171.36.28 '
_computing_molecular_graphics 'SHELXL-97 (Sheldrick, 1997)'
_computing_publication_material 'SHELXL-97 (Sheldrick, 1997)'
_computing_structure_refinement 'SHELXL-97 (Sheldrick, 1997)'
_computing_structure_solution 'SHELXS-97 (Sheldrick, 1990)'
_diffrn_ambient_temperature 223(2)
_diffrn_detector_area_resol_mean 10.4471
_diffrn_measured_fraction_theta_full 0.999
_diffrn_measured_fraction_theta_max 0.999
_diffrn_measurement_device_type 'Xcalibur, Atlas, Gemini'
_diffrn_radiation_monochromator graphite
_diffrn_radiation_source 'Enhance (Mo) X-ray Source'
_diffrn_radiation_type MoK\a
_diffrn_radiation_wavelength 0.71073
_diffrn_reflns_av_R_equivalents 0.0307
_diffrn_reflns_av_sigmaI/netI 0.0345
_diffrn_reflns_limit_h_max 13
_diffrn_reflns_limit_h_min -14
_diffrn_reflns_limit_k_max 21
_diffrn_reflns_limit_k_min -21
_diffrn_reflns_limit_l_max 14
_diffrn_reflns_limit_l_min -11
_diffrn_reflns_number 13856
_diffrn_reflns_theta_full 25.00
_diffrn_reflns_theta_max 25.00
_diffrn_reflns_theta_min 2.88
_diffrn_standards_number 17805
_exptl_absorpt_coefficient_mu 6.856
_exptl_absorpt_correction_T_max 0.0355
_exptl_absorpt_correction_T_min 0.0257
_exptl_absorpt_correction_type multi-scan
_exptl_crystal_colour Yellow
_exptl_crystal_density_diffrn 1.910
_exptl_crystal_density_method 'not measured'
_exptl_crystal_description Block
_exptl_crystal_F_000 1384
_exptl_crystal_size_max 0.30
_exptl_crystal_size_mid 0.28
_exptl_crystal_size_min 0.22
_refine_diff_density_max 1.469
_refine_diff_density_min -1.034
_refine_diff_density_rms 0.113
_refine_ls_extinction_method none
_refine_ls_goodness_of_fit_ref 1.010
_refine_ls_hydrogen_treatment mixed
_refine_ls_matrix_type full
_refine_ls_number_parameters 366
_refine_ls_number_reflns 4364
_refine_ls_number_restraints 1
_refine_ls_restrained_S_all 1.010
_refine_ls_R_factor_all 0.0347
_refine_ls_R_factor_gt 0.0269
_refine_ls_shift/su_max 0.002
_refine_ls_shift/su_mean 0.000
_refine_ls_structure_factor_coef Fsqd
_refine_ls_weighting_details 'calc w=1/[\s^2^(Fo^2^)+(0.0376P)^2^+0.7952P] where P=(Fo^2^+2Fc^2^)/3'
_refine_ls_weighting_scheme calc
_refine_ls_wR_factor_gt 0.0634
_refine_ls_wR_factor_ref 0.0660
_reflns_number_gt 3764
_reflns_number_total 4364
_reflns_threshold_expression >2sigma(I)
_cod_data_source_file c5ce01473e2.cif
_cod_data_source_block t
_cod_depositor_comments
;
The following automatic conversions were performed:

'_symmetry_cell_setting' value 'Monoclinic' changed to 'monoclinic'
according to
/usr/data/users/saulius/crontab/automatic-downloads/rss-feeds/RSC/lib/dictionaries/cif_core.dic
dictionary named 'cif_core.dic' version 2.4.2 from 2011-04-26.

Automatic conversion script
Id: cif_fix_values 3271 2015-04-21 07:52:19Z andrius 

 Adding full bibliography for 7222327--7222331.cif.
;
_cod_original_cell_volume 2481.49(13)
_cod_original_sg_symbol_H-M 'P 21/n'
_cod_database_code 7222331

loop_
_symmetry_equiv_pos_as_xyz
'x, y, z'
'-x+1/2, y+1/2, -z+1/2'
'-x, -y, -z'
'x-1/2, -y-1/2, z-1/2'

loop_
_atom_site_label
_atom_site_type_symbol
_atom_site_fract_x
_atom_site_fract_y
_atom_site_fract_z
_atom_site_U_iso_or_equiv
_atom_site_adp_type
_atom_site_occupancy
_atom_site_symmetry_multiplicity
_atom_site_calc_flag
_atom_site_refinement_flags
_atom_site_disorder_assembly
_atom_site_disorder_group
Pb1 Pb 1.399277(15) -0.023679(8) 0.800359(14) 0.02190(8) Uani 1 1 d . . .
O7 O 1.2787(4) 0.07969(19) 0.8654(3) 0.0369(9) Uani 1 1 d . . .
N6 N 1.6777(4) -0.0322(2) 0.8410(4) 0.0366(11) Uani 1 1 d . . .
O1 O 1.6258(3) -0.07957(17) 0.8845(3) 0.0374(8) Uani 1 1 d . . .
N1 N 1.2992(4) 0.0614(2) 0.6028(4) 0.0414(11) Uani 1 1 d . A .
N5 N 1.4410(4) -0.1312(2) 1.0155(4) 0.0299(9) Uani 1 1 d . . .
C5 C 1.2628(6) 0.0437(3) 0.4895(5) 0.0471(15) Uani 1 1 d . . .
H5A H 1.2547 -0.0064 0.4690 0.056 Uiso 1 1 calc R . .
C13 C 1.5111(5) 0.3313(3) 0.1817(5) 0.0472(14) Uani 1 1 d . . .
H13A H 1.5603 0.3213 0.1383 0.057 Uiso 1 1 calc R . .
C10 C 1.3561(5) 0.2917(3) 0.2414(4) 0.0365(13) Uani 1 1 d . . .
C4 C 1.2356(5) 0.0961(3) 0.3986(5) 0.0442(14) Uani 1 1 d . A .
H4 H 1.2124 0.0810 0.3194 0.053 Uiso 1 1 calc R . .
C20 C 0.9993(5) 0.1712(3) 0.2336(5) 0.0397(13) Uani 1 1 d . . .
C12 C 1.4482(6) 0.4103(3) 0.2906(6) 0.0514(16) Uani 1 1 d . . .
H12A H 1.4516 0.4567 0.3264 0.062 Uiso 1 1 calc R A .
O3 O 1.7855(4) -0.0249(2) 0.8858(4) 0.0605(12) Uani 1 1 d . . .
C15 C 1.1296(5) 0.2741(3) 0.0429(4) 0.0381(12) Uani 1 1 d U . .
C19 C 1.1659(5) 0.2562(3) -0.0470(5) 0.0421(14) Uani 1 1 d . A .
H19A H 1.1997 0.2098 -0.0488 0.050 Uiso 1 1 calc R . .
N2 N 1.5262(4) 0.3958(2) 0.2380(4) 0.0470(12) Uani 1 1 d . A .
O4 O 1.4348(3) -0.06102(15) 1.0200(3) 0.0323(8) Uani 1 1 d . . .
C23 C 0.8794(5) 0.1173(3) 0.3286(5) 0.0378(12) Uani 1 1 d . . .
H23A H 0.8615 0.1129 0.3978 0.045 Uiso 1 1 calc R A .
C22 C 0.8470(5) 0.0814(3) 0.1397(5) 0.0401(13) Uani 1 1 d . . .
H22A H 0.8058 0.0530 0.0728 0.048 Uiso 1 1 calc R A .
C21 C 0.9396(5) 0.1269(3) 0.1372(5) 0.0454(14) Uani 1 1 d . A .
H21A H 0.9615 0.1275 0.0701 0.055 Uiso 1 1 calc R . .
C3 C 1.2436(4) 0.1704(3) 0.4273(5) 0.0369(12) Uani 1 1 d . . .
C2 C 1.2793(5) 0.1883(3) 0.5440(5) 0.0438(14) Uani 1 1 d . A .
H2B H 1.2847 0.2380 0.5675 0.053 Uiso 1 1 calc R . .
C14 C 1.4318(5) 0.2794(3) 0.1817(5) 0.0436(14) Uani 1 1 d . A .
H14A H 1.4281 0.2349 0.1409 0.052 Uiso 1 1 calc R . .
C18 C 1.1531(5) 0.3066(3) -0.1364(5) 0.0410(14) Uani 1 1 d . . .
H18A H 1.1797 0.2930 -0.1975 0.049 Uiso 1 1 calc R A .
C16 C 1.0777(5) 0.3434(3) 0.0392(5) 0.0428(12) Uani 1 1 d U A .
H16A H 1.0504 0.3579 0.0995 0.051 Uiso 1 1 calc R . .
C17 C 1.0669(5) 0.3907(3) -0.0546(5) 0.0395(13) Uani 1 1 d . . .
H17A H 1.0308 0.4368 -0.0565 0.047 Uiso 1 1 calc R A .
C1 C 1.3073(5) 0.1329(3) 0.6274(5) 0.0402(13) Uani 1 1 d . . .
H1A H 1.3340 0.1467 0.7073 0.048 Uiso 1 1 calc R A .
C11 C 1.3621(5) 0.3605(3) 0.2951(5) 0.0486(15) Uani 1 1 d . A .
H11A H 1.3093 0.3728 0.3335 0.058 Uiso 1 1 calc R . .
N4 N 0.8157(4) 0.0772(2) 0.2347(4) 0.0331(9) Uani 1 1 d . . .
O2 O 1.6160(4) 0.0040(2) 0.7544(4) 0.0496(10) Uani 1 1 d . . .
N3 N 1.1051(4) 0.3736(2) -0.1411(3) 0.0337(10) Uani 1 1 d . . .
O5 O 1.4137(4) -0.16029(17) 0.9167(3) 0.0476(10) Uani 1 1 d . . .
O6 O 1.4726(4) -0.1670(2) 1.1062(4) 0.0661(13) Uani 1 1 d . . .
C24 C 0.9678(5) 0.1639(3) 0.3305(5) 0.0398(13) Uani 1 1 d . A .
H24A H 1.0077 0.1914 0.3990 0.048 Uiso 1 1 calc R . .
C7 C 1.2773(5) 0.2275(3) 0.2469(4) 0.0247(15) Uani 0.845(8) 1 d P A 1
H7B H 1.3224 0.1808 0.2581 0.030 Uiso 0.845(8) 1 calc PR A 1
C9 C 1.0904(5) 0.2285(3) 0.2337(5) 0.0241(14) Uani 0.845(8) 1 d P A 1
H9A H 1.0530 0.2778 0.2230 0.029 Uiso 0.845(8) 1 calc PR A 1
C8 C 1.1544(5) 0.2189(3) 0.1426(5) 0.0242(14) Uani 0.845(8) 1 d P A 1
H8A H 1.1445 0.1680 0.1114 0.029 Uiso 0.845(8) 1 calc PR A 1
C6 C 1.2128(5) 0.2322(3) 0.3365(5) 0.0238(14) Uani 0.845(8) 1 d P A 1
H6A H 1.2249 0.2810 0.3754 0.029 Uiso 0.845(8) 1 calc PR A 1
C7A C 1.242(2) 0.2677(14) 0.286(2) 0.012(7) Uiso 0.155(8) 1 d P A 2
C9A C 1.121(2) 0.1761(14) 0.177(2) 0.014(7) Uiso 0.155(8) 1 d P A 2
C8A C 1.117(3) 0.2617(17) 0.175(3) 0.025(8) Uiso 0.155(8) 1 d P A 2
C6A C 1.245(2) 0.1796(13) 0.287(2) 0.015(7) Uiso 0.155(8) 1 d P A 2
HW1 H 1.196(4) 0.081(2) 0.825(4) 0.018 Uiso 1 1 d . . .
HW2 H 1.292(4) 0.083(2) 0.930(4) 0.018 Uiso 1 1 d . . .

loop_
_atom_site_aniso_label
_atom_site_aniso_U_11
_atom_site_aniso_U_22
_atom_site_aniso_U_33
_atom_site_aniso_U_23
_atom_site_aniso_U_13
_atom_site_aniso_U_12
Pb1 0.02522(12) 0.02369(11) 0.01678(11) 0.00056(6) 0.00744(8) -0.00029(7)
O7 0.040(2) 0.0417(19) 0.0293(19) 0.0007(18) 0.0120(19) 0.0078(17)
N6 0.032(3) 0.047(2) 0.033(3) -0.017(2) 0.014(2) -0.005(2)
O1 0.038(2) 0.0350(17) 0.041(2) -0.0033(16) 0.0157(18) 0.0007(16)
N1 0.050(3) 0.043(3) 0.029(2) 0.014(2) 0.010(2) 0.004(2)
N5 0.031(3) 0.030(2) 0.032(2) 0.006(2) 0.015(2) -0.0039(18)
C5 0.050(4) 0.047(3) 0.036(3) 0.003(3) 0.005(3) 0.013(3)
C13 0.036(3) 0.062(4) 0.043(3) -0.007(3) 0.014(3) -0.006(3)
C10 0.030(3) 0.037(3) 0.028(3) 0.015(2) -0.007(2) -0.011(2)
C4 0.034(3) 0.076(4) 0.022(3) 0.006(3) 0.010(2) 0.017(3)
C20 0.023(3) 0.045(3) 0.039(3) 0.012(3) -0.004(2) -0.009(2)
C12 0.055(4) 0.042(3) 0.064(4) -0.003(3) 0.030(3) -0.015(3)
O3 0.028(3) 0.091(3) 0.062(3) -0.012(2) 0.016(2) -0.012(2)
C15 0.026(3) 0.049(2) 0.030(3) 0.014(2) 0.000(2) -0.016(2)
C19 0.049(4) 0.040(3) 0.034(3) 0.007(2) 0.010(3) -0.006(3)
N2 0.040(3) 0.053(3) 0.052(3) -0.001(2) 0.022(3) -0.017(2)
O4 0.043(2) 0.0231(16) 0.0291(19) -0.0041(14) 0.0105(16) -0.0012(14)
C23 0.032(3) 0.041(3) 0.040(3) 0.001(3) 0.012(3) -0.003(2)
C22 0.033(3) 0.045(3) 0.043(3) -0.003(3) 0.015(3) -0.005(2)
C21 0.043(4) 0.062(3) 0.035(3) 0.017(3) 0.018(3) -0.002(3)
C3 0.023(3) 0.047(3) 0.038(3) 0.018(3) 0.006(2) -0.004(2)
C2 0.036(3) 0.044(3) 0.037(3) 0.013(3) -0.005(3) -0.005(2)
C14 0.033(3) 0.046(3) 0.045(3) -0.003(3) 0.006(3) -0.005(3)
C18 0.055(4) 0.039(3) 0.030(3) 0.004(2) 0.016(3) -0.004(3)
C16 0.037(3) 0.067(3) 0.031(3) 0.003(3) 0.020(3) -0.005(2)
C17 0.032(3) 0.041(3) 0.047(3) 0.009(3) 0.015(3) -0.002(2)
C1 0.041(4) 0.048(3) 0.031(3) 0.010(2) 0.013(3) 0.003(3)
C11 0.037(4) 0.062(4) 0.052(4) 0.007(3) 0.022(3) 0.000(3)
N4 0.026(2) 0.036(2) 0.037(2) -0.001(2) 0.012(2) -0.0051(18)
O2 0.054(3) 0.062(2) 0.035(2) 0.004(2) 0.018(2) -0.002(2)
N3 0.039(3) 0.036(2) 0.025(2) 0.0086(18) 0.010(2) -0.0065(19)
O5 0.067(3) 0.0314(18) 0.042(2) -0.0153(17) 0.017(2) -0.0025(18)
O6 0.082(4) 0.060(2) 0.053(3) 0.040(2) 0.020(2) 0.005(2)
C24 0.036(3) 0.038(3) 0.040(3) 0.003(2) 0.007(3) -0.009(2)
C7 0.031(3) 0.028(3) 0.017(3) 0.006(2) 0.010(3) 0.004(2)
C9 0.027(3) 0.026(3) 0.021(3) 0.005(2) 0.011(2) 0.002(2)
C8 0.027(3) 0.025(3) 0.019(3) 0.001(2) 0.006(2) -0.002(2)
C6 0.024(3) 0.026(3) 0.018(3) 0.001(2) 0.004(2) -0.002(2)

loop_
_atom_type_symbol
_atom_type_description
_atom_type_scat_dispersion_real
_atom_type_scat_dispersion_imag
_atom_type_scat_source
C C 0.0033 0.0016 'International Tables Vol C Tables 4.2.6.8 and 6.1.1.4'
H H 0.0000 0.0000 'International Tables Vol C Tables 4.2.6.8 and 6.1.1.4'
N N 0.0061 0.0033 'International Tables Vol C Tables 4.2.6.8 and 6.1.1.4'
O O 0.0106 0.0060 'International Tables Vol C Tables 4.2.6.8 and 6.1.1.4'
Pb Pb -3.3944 10.1111 'International Tables Vol C Tables 4.2.6.8 and 6.1.1.4'

loop_
_geom_angle_atom_site_label_1
_geom_angle_atom_site_label_2
_geom_angle_atom_site_label_3
_geom_angle
_geom_angle_site_symmetry_1
_geom_angle_site_symmetry_3
O4 Pb1 N4 82.31(11) . 3_756
O4 Pb1 O7 77.95(10) . .
N4 Pb1 O7 72.53(12) 3_756 .
O4 Pb1 N3 120.39(10) . 2_745
N4 Pb1 N3 82.07(13) 3_756 2_745
O7 Pb1 N3 146.55(13) . 2_745
O4 Pb1 N1 153.07(12) . .
N4 Pb1 N1 87.96(13) 3_756 .
O7 Pb1 N1 75.18(12) . .
N3 Pb1 N1 82.67(13) 2_745 .
O4 Pb1 O1 75.32(10) . .
N4 Pb1 O1 135.18(11) 3_756 .
O7 Pb1 O1 136.61(11) . .
N3 Pb1 O1 76.83(11) 2_745 .
N1 Pb1 O1 127.07(12) . .
Pb1 O7 HW1 117(3) . .
Pb1 O7 HW2 115(4) . .
HW1 O7 HW2 110(5) . .
O3 N6 O2 122.9(5) . .
O3 N6 O1 119.1(5) . .
O2 N6 O1 118.0(4) . .
N6 O1 Pb1 99.6(3) . .
C5 N1 C1 116.2(4) . .
C5 N1 Pb1 130.6(3) . .
C1 N1 Pb1 112.3(3) . .
O6 N5 O5 122.4(4) . .
O6 N5 O4 119.9(4) . .
O5 N5 O4 117.7(4) . .
N1 C5 C4 123.3(5) . .
N1 C5 H5A 118.3 . .
C4 C5 H5A 118.3 . .
N2 C13 C14 125.6(6) . .
N2 C13 H13A 117.2 . .
C14 C13 H13A 117.2 . .
C14 C10 C11 117.2(5) . .
C14 C10 C7 116.3(5) . .
C11 C10 C7 126.4(5) . .
C14 C10 C7A 152.9(10) . .
C11 C10 C7A 89.8(10) . .
C7 C10 C7A 37.0(8) . .
C3 C4 C5 119.0(5) . .
C3 C4 H4 120.5 . .
C5 C4 H4 120.5 . .
C24 C20 C21 116.7(5) . .
C24 C20 C9 119.4(5) . .
C21 C20 C9 123.8(5) . .
C24 C20 C9A 146.5(9) . .
C21 C20 C9A 87.6(9) . .
C9 C20 C9A 44.5(8) . .
N2 C12 C11 123.4(5) . .
N2 C12 H12A 118.3 . .
C11 C12 H12A 118.3 . .
C19 C15 C16 117.4(5) . .
C19 C15 C8 117.1(5) . .
C16 C15 C8 125.4(5) . .
C19 C15 C8A 154.7(12) . .
C16 C15 C8A 87.7(11) . .
C8 C15 C8A 37.7(11) . .
C15 C19 C18 119.7(5) . .
C15 C19 H19A 120.2 . .
C18 C19 H19A 120.2 . .
C13 N2 C12 115.2(5) . .
N5 O4 Pb1 101.8(2) . .
N4 C23 C24 124.3(5) . .
N4 C23 H23A 117.8 . .
C24 C23 H23A 117.8 . .
N4 C22 C21 121.7(5) . .
N4 C22 H22A 119.2 . .
C21 C22 H22A 119.2 . .
C20 C21 C22 120.2(5) . .
C20 C21 H21A 119.9 . .
C22 C21 H21A 119.9 . .
C2 C3 C4 117.4(5) . .
C2 C3 C6 118.8(5) . .
C4 C3 C6 123.9(5) . .
C2 C3 C6A 153.6(10) . .
C4 C3 C6A 82.5(9) . .
C6 C3 C6A 45.3(8) . .
C3 C2 C1 119.4(5) . .
C3 C2 H2B 120.3 . .
C1 C2 H2B 120.3 . .
C13 C14 C10 119.7(5) . .
C13 C14 H14A 120.2 . .
C10 C14 H14A 120.2 . .
N3 C18 C19 124.0(5) . .
N3 C18 H18A 118.0 . .
C19 C18 H18A 118.0 . .
C17 C16 C15 119.4(5) . .
C17 C16 H16A 120.3 . .
C15 C16 H16A 120.3 . .
N3 C17 C16 123.0(5) . .
N3 C17 H17A 118.5 . .
C16 C17 H17A 118.5 . .
N1 C1 C2 124.6(5) . .
N1 C1 H1A 117.7 . .
C2 C1 H1A 117.7 . .
C12 C11 C10 118.6(6) . .
C12 C11 H11A 120.7 . .
C10 C11 H11A 120.7 . .
C22 N4 C23 116.7(4) . .
C22 N4 Pb1 116.2(3) . 3_756
C23 N4 Pb1 124.5(3) . 3_756
C17 N3 C18 116.5(4) . .
C17 N3 Pb1 119.1(3) . 2_755
C18 N3 Pb1 124.2(3) . 2_755
C23 C24 C20 120.3(5) . .
C23 C24 H24A 119.9 . .
C20 C24 H24A 119.9 . .
C10 C7 C6 117.8(4) . .
C10 C7 C8 117.7(4) . .
C6 C7 C8 90.2(4) . .
C10 C7 H7B 109.9 . .
C6 C7 H7B 109.9 . .
C8 C7 H7B 109.9 . .
C20 C9 C6 120.8(4) . .
C20 C9 C8 117.7(4) . .
C6 C9 C8 90.2(4) . .
C20 C9 H9A 108.9 . .
C6 C9 H9A 108.9 . .
C8 C9 H9A 108.9 . .
C15 C8 C9 118.8(5) . .
C15 C8 C7 115.9(4) . .
C9 C8 C7 89.0(4) . .
C15 C8 H8A 110.5 . .
C9 C8 H8A 110.5 . .
C7 C8 H8A 110.5 . .
C3 C6 C7 114.4(4) . .
C3 C6 C9 117.8(4) . .
C7 C6 C9 90.3(4) . .
C3 C6 H6A 110.9 . .
C7 C6 H6A 110.9 . .
C9 C6 H6A 110.9 . .
C6A C7A C8A 87.0(19) . .
C6A C7A C10 104.2(17) . .
C8A C7A C10 112.1(19) . .
C8A C9A C6A 89.1(19) . .
C8A C9A C20 91.8(17) . .
C6A C9A C20 109.0(17) . .
C9A C8A C7A 92(2) . .
C9A C8A C15 98(2) . .
C7A C8A C15 114(2) . .
C7A C6A C9A 91.4(18) . .
C7A C6A C3 95.6(16) . .
C9A C6A C3 118.9(19) . .

loop_
_geom_bond_atom_site_label_1
_geom_bond_atom_site_label_2
_geom_bond_distance
_geom_bond_site_symmetry_2
Pb1 O4 2.630(3) .
Pb1 N4 2.659(4) 3_756
Pb1 O7 2.660(4) .
Pb1 N3 2.671(4) 2_745
Pb1 N1 2.743(4) .
Pb1 O1 2.749(4) .
O7 HW1 0.94(5) .
O7 HW2 0.74(5) .
N6 O3 1.226(6) .
N6 O2 1.238(6) .
N6 O1 1.283(5) .
N1 C5 1.323(7) .
N1 C1 1.327(7) .
N5 O6 1.215(5) .
N5 O5 1.242(5) .
N5 O4 1.278(5) .
C5 C4 1.403(7) .
C5 H5A 0.9400 .
C13 N2 1.335(7) .
C13 C14 1.342(7) .
C13 H13A 0.9400 .
C10 C14 1.371(7) .
C10 C11 1.397(8) .
C10 C7 1.520(7) .
C10 C7A 1.70(3) .
C4 C3 1.388(7) .
C4 H4 0.9400 .
C20 C24 1.363(7) .
C20 C21 1.391(8) .
C20 C9 1.514(7) .
C20 C9A 1.83(3) .
C12 N2 1.337(7) .
C12 C11 1.394(8) .
C12 H12A 0.9400 .
C15 C19 1.350(7) .
C15 C16 1.399(8) .
C15 C8 1.515(7) .
C15 C8A 1.68(3) .
C19 C18 1.384(7) .
C19 H19A 0.9400 .
C23 N4 1.340(6) .
C23 C24 1.356(7) .
C23 H23A 0.9400 .
C22 N4 1.336(6) .
C22 C21 1.398(7) .
C22 H22A 0.9400 .
C21 H21A 0.9400 .
C3 C2 1.363(7) .
C3 C6 1.521(7) .
C3 C6A 1.72(3) .
C2 C1 1.380(7) .
C2 H2B 0.9400 .
C14 H14A 0.9400 .
C18 N3 1.339(6) .
C18 H18A 0.9400 .
C16 C17 1.393(7) .
C16 H16A 0.9400 .
C17 N3 1.323(6) .
C17 H17A 0.9400 .
C1 H1A 0.9400 .
C11 H11A 0.9400 .
N4 Pb1 2.659(4) 3_756
N3 Pb1 2.671(4) 2_755
C24 H24A 0.9400 .
C7 C6 1.547(7) .
C7 C8 1.577(7) .
C7 H7B 0.9900 .
C9 C6 1.559(7) .
C9 C8 1.566(8) .
C9 H9A 0.9900 .
C8 H8A 0.9900 .
C6 H6A 0.9900 .
C7A C6A 1.60(3) .
C7A C8A 1.63(4) .
C9A C8A 1.55(4) .
C9A C6A 1.61(4) .
